data_4037643
loop_
_publ_author_name
'Necardo, Cristiana'
'Alfano, Antonella Ilenia'
'Del Grosso, Erika'
'Pelliccia, Sveva'
'Galli, Ubaldina'
'Novellino, Ettore'
'Meneghetti, Fiorella'
'Giustiniano, Mariateresa'
'Tron, Gian Cesare'

_publ_section_title
;
 Aryl Azides as Forgotten Electrophiles in the Van Leusen Reaction: A
 Multicomponent Transformation Affording 4-Tosyl-1-arylimidazoles.
;
_journal_name_full 'The Journal of organic chemistry'
_journal_paper_doi 10.1021/acs.joc.9b02546
_journal_year 2019
_chemical_formula_sum 'C16 H14 N2 O2 S'
_chemical_formula_weight 298.35
_space_group_crystal_system orthorhombic
_space_group_IT_number 19
_space_group_name_Hall 'P 2ac 2ab'
_space_group_name_H-M_alt 'P 21 21 21'
_atom_sites_solution_hydrogens mixed
_audit_creation_method SHELXL-2018/3
_cell_angle_alpha 90
_cell_angle_beta 90
_cell_angle_gamma 90
_cell_formula_units_Z 4
_cell_length_a 5.7417(9)
_cell_length_b 9.3943(15)
_cell_length_c 27.095(4)
_cell_measurement_reflns_used 3143
_cell_measurement_temperature 293(2)
_cell_measurement_theta_max 23
_cell_measurement_theta_min 2
_cell_volume 1461.5(4)
_computing_cell_refinement 'SAINT (Bruker-Axs Inc)'
_computing_data_collection 'SMART (Bruker-Axs Inc)'
_computing_data_reduction 'SAINT (Bruker-Axs Inc)'
_computing_molecular_graphics 'Ortep-3 for Windows (Farrugia, 1997)'
_computing_publication_material 'WinGX publication routines (Farrugia, 1999)'
_computing_structure_refinement 'SHELXL-2018/3 (Sheldrick, 2018)'
_computing_structure_solution 'SIR-97 for Windows (Altomare, 1999)'
_diffrn_ambient_temperature 293(2)
_diffrn_detector_area_resol_mean 8.333
_diffrn_measured_fraction_theta_full 1.000
_diffrn_measured_fraction_theta_max 1.000
_diffrn_measurement_device_type 'Bruker-Axs Smart-Apex CCD'
_diffrn_measurement_method 'omega scan'
_diffrn_radiation_type MoK\a
_diffrn_radiation_wavelength 0.71073
_diffrn_reflns_av_R_equivalents 0.0262
_diffrn_reflns_av_unetI/netI 0.0197
_diffrn_reflns_Laue_measured_fraction_full 1.000
_diffrn_reflns_Laue_measured_fraction_max 1.000
_diffrn_reflns_limit_h_max 6
_diffrn_reflns_limit_h_min -6
_diffrn_reflns_limit_k_max 11
_diffrn_reflns_limit_k_min -11
_diffrn_reflns_limit_l_max 32
_diffrn_reflns_limit_l_min -32
_diffrn_reflns_number 11244
_diffrn_reflns_point_group_measured_fraction_full 1.000
_diffrn_reflns_point_group_measured_fraction_max 1.000
_diffrn_reflns_theta_full 25.063
_diffrn_reflns_theta_max 25.063
_diffrn_reflns_theta_min 1.503
_diffrn_source 'fine-focus sealed tube'
_exptl_absorpt_coefficient_mu 0.227
_exptl_absorpt_correction_T_max 0.993
_exptl_absorpt_correction_T_min 0.821
_exptl_absorpt_correction_type multi-scan
_exptl_absorpt_process_details Sadabs
_exptl_crystal_colour colourless
_exptl_crystal_density_diffrn 1.356
_exptl_crystal_density_method 'not measured'
_exptl_crystal_description tabular
_exptl_crystal_F_000 624
_exptl_crystal_size_max 0.30
_exptl_crystal_size_mid 0.22
_exptl_crystal_size_min 0.03
_refine_diff_density_max 0.116
_refine_diff_density_min -0.186
_refine_diff_density_rms 0.028
_refine_ls_abs_structure_details
;
 Flack x determined using 833 quotients [(I+)-(I-)]/[(I+)+(I-)]
 (Parsons, Flack and Wagner, Acta Cryst. B69 (2013) 249-259).
;
_refine_ls_abs_structure_Flack 0.01(4)
_refine_ls_extinction_method none
_refine_ls_goodness_of_fit_ref 1.031
_refine_ls_hydrogen_treatment mixed
_refine_ls_matrix_type full
_refine_ls_number_parameters 235
_refine_ls_number_reflns 2585
_refine_ls_number_restraints 0
_refine_ls_restrained_S_all 1.031
_refine_ls_R_factor_all 0.0403
_refine_ls_R_factor_gt 0.0348
_refine_ls_shift/su_max 0.001
_refine_ls_shift/su_mean 0.000
_refine_ls_structure_factor_coef Fsqd
_refine_ls_weighting_details 'w=1/[\s^2^(Fo^2^)+(0.0483P)^2^+0.1751P] where P=(Fo^2^+2Fc^2^)/3'
_refine_ls_weighting_scheme calc
_refine_ls_wR_factor_gt 0.0875
_refine_ls_wR_factor_ref 0.0929
_reflns_Friedel_coverage 0.679
_reflns_Friedel_fraction_full 0.999
_reflns_Friedel_fraction_max 0.999
_reflns_number_gt 2290
_reflns_number_total 2585
_reflns_threshold_expression 'I > 2\s(I)'
_cod_data_source_file jo9b02546_si_002.cif
_cod_data_source_block shelxl
_cod_database_code 4037643
_shelx_shelxl_version_number 2018/3
_shelx_space_group_comment
;
The symmetry employed for this shelxl refinement is uniquely defined
by the following loop, which should always be used as a source of
symmetry information in preference to the above space-group names.
They are only intended as comments.
;

loop_
_space_group_symop_operation_xyz
'x, y, z'
'-x+1/2, -y, z+1/2'
'x+1/2, -y+1/2, -z'
'-x, y+1/2, -z+1/2'

loop_
_atom_site_label
_atom_site_type_symbol
_atom_site_fract_x
_atom_site_fract_y
_atom_site_fract_z
_atom_site_U_iso_or_equiv
_atom_site_adp_type
_atom_site_occupancy
_atom_site_site_symmetry_order
_atom_site_calc_flag
_atom_site_refinement_flags_posn
_atom_site_refinement_flags_adp
S1 S 0.39244(14) 0.91585(9) 0.62317(3) 0.0725(3) Uani 1 1 d . .
O1 O 0.5384(5) 1.0270(3) 0.60466(10) 0.0908(8) Uani 1 1 d . .
N1 N 0.6953(4) 0.8573(3) 0.74940(9) 0.0598(6) Uani 1 1 d . .
O2 O 0.1451(4) 0.9374(3) 0.62609(11) 0.0940(8) Uani 1 1 d . .
C1 C 0.4403(5) 0.7619(3) 0.58754(10) 0.0591(7) Uani 1 1 d . .
C8 C 0.4917(6) 0.8747(3) 0.68209(12) 0.0655(8) Uani 1 1 d . .
N2 N 0.3639(5) 0.7912(3) 0.71343(11) 0.0835(8) Uani 1 1 d . .
C11 C 0.8677(5) 0.8730(3) 0.78687(10) 0.0575(7) Uani 1 1 d . .
C16 C 0.9948(6) 0.9977(3) 0.79048(13) 0.0691(9) Uani 1 1 d . .
C6 C 0.2721(6) 0.6560(4) 0.58652(13) 0.0707(9) Uani 1 1 d . .
C4 C 0.5039(6) 0.5263(4) 0.52785(12) 0.0711(9) Uani 1 1 d . .
C3 C 0.6694(7) 0.6316(4) 0.53045(13) 0.0757(10) Uani 1 1 d . .
C5 C 0.3047(7) 0.5392(4) 0.55652(14) 0.0758(9) Uani 1 1 d . .
C12 C 0.9064(7) 0.7628(3) 0.81952(12) 0.0700(8) Uani 1 1 d . .
C13 C 1.0748(8) 0.7777(4) 0.85546(12) 0.0810(11) Uani 1 1 d . .
C2 C 0.6411(6) 0.7488(4) 0.56022(12) 0.0679(8) Uani 1 1 d . .
C9 C 0.6966(6) 0.9155(3) 0.70288(12) 0.0636(7) Uani 1 1 d . .
C14 C 1.2040(8) 0.8988(5) 0.85868(13) 0.0871(11) Uani 1 1 d . .
C10 C 0.4902(7) 0.7839(4) 0.75318(15) 0.0821(10) Uani 1 1 d . .
C15 C 1.1654(8) 1.0098(4) 0.82608(15) 0.0862(11) Uani 1 1 d . .
C7 C 0.5349(9) 0.3984(5) 0.49459(17) 0.1083(14) Uani 1 1 d . .
H7A H 0.416078 0.398775 0.469652 0.162 Uiso 1 1 calc R U
H7B H 0.522815 0.312906 0.513807 0.162 Uiso 1 1 calc R U
H7C H 0.685304 0.402457 0.479196 0.162 Uiso 1 1 calc R U
H8 H 0.753(7) 0.822(4) 0.5622(12) 0.082(11) Uiso 1 1 d . .
H13 H 1.099(6) 0.696(4) 0.8774(14) 0.094(11) Uiso 1 1 d . .
H5 H 0.181(7) 0.467(4) 0.5545(14) 0.092(12) Uiso 1 1 d . .
H7 H 0.806(7) 0.627(4) 0.5130(14) 0.093(12) Uiso 1 1 d . .
H6 H 0.136(7) 0.671(4) 0.6058(13) 0.085(11) Uiso 1 1 d . .
H14 H 1.339(7) 0.913(4) 0.8822(14) 0.096(11) Uiso 1 1 d . .
H12 H 0.812(6) 0.677(4) 0.8152(12) 0.084(11) Uiso 1 1 d . .
H15 H 1.257(7) 1.099(4) 0.8295(14) 0.099(12) Uiso 1 1 d . .
H16 H 0.965(6) 1.074(4) 0.7694(13) 0.079(10) Uiso 1 1 d . .
H9 H 0.828(6) 0.955(3) 0.6902(12) 0.070(10) Uiso 1 1 d . .
H10 H 0.454(8) 0.740(5) 0.7858(16) 0.118(14) Uiso 1 1 d . .

loop_
_atom_site_aniso_label
_atom_site_aniso_U_11
_atom_site_aniso_U_22
_atom_site_aniso_U_33
_atom_site_aniso_U_23
_atom_site_aniso_U_13
_atom_site_aniso_U_12
S1 0.0626(5) 0.0692(5) 0.0857(6) -0.0065(4) -0.0105(4) 0.0060(4)
O1 0.0970(18) 0.0679(14) 0.1076(19) 0.0109(13) -0.0220(15) -0.0088(13)
N1 0.0609(16) 0.0574(13) 0.0611(14) -0.0055(11) 0.0074(12) -0.0055(11)
O2 0.0644(14) 0.1006(18) 0.117(2) -0.0230(16) -0.0128(14) 0.0241(14)
C1 0.0493(16) 0.0694(18) 0.0587(16) 0.0015(14) -0.0049(12) 0.0003(14)
C8 0.0600(18) 0.0623(18) 0.0741(19) -0.0116(15) 0.0054(15) 0.0008(15)
N2 0.0680(17) 0.105(2) 0.0771(18) -0.0173(17) 0.0128(16) -0.0200(17)
C11 0.0640(17) 0.0533(15) 0.0553(15) -0.0064(12) 0.0106(14) 0.0053(14)
C16 0.081(2) 0.0529(17) 0.074(2) 0.0006(16) -0.0064(18) 0.0003(17)
C6 0.0544(18) 0.084(2) 0.073(2) -0.0047(17) 0.0033(17) -0.0051(17)
C4 0.077(2) 0.078(2) 0.0588(17) 0.0019(16) -0.0039(16) 0.0107(19)
C3 0.062(2) 0.098(3) 0.0677(19) 0.0111(19) 0.0109(16) 0.0066(19)
C5 0.071(2) 0.078(2) 0.079(2) -0.0031(18) -0.0014(18) -0.0105(18)
C12 0.088(2) 0.0586(18) 0.0630(17) 0.0002(15) 0.0100(18) 0.0006(19)
C13 0.109(3) 0.076(2) 0.0587(18) 0.0025(17) 0.0034(19) 0.017(2)
C2 0.0546(18) 0.077(2) 0.0718(19) 0.0067(17) 0.0012(15) -0.0022(18)
C9 0.0607(18) 0.0572(17) 0.0728(19) 0.0048(15) 0.0013(15) -0.0035(16)
C14 0.099(3) 0.097(3) 0.065(2) -0.016(2) -0.015(2) 0.015(3)
C10 0.075(2) 0.099(3) 0.072(2) -0.010(2) 0.0182(19) -0.024(2)
C15 0.098(3) 0.070(2) 0.090(2) -0.014(2) -0.018(2) -0.005(2)
C7 0.132(4) 0.102(3) 0.091(3) -0.022(2) 0.005(3) 0.014(3)

loop_
_atom_type_symbol
_atom_type_description
_atom_type_scat_dispersion_real
_atom_type_scat_dispersion_imag
_atom_type_scat_source
C C 0.0033 0.0016 'International Tables Vol C Tables 4.2.6.8 and 6.1.1.4'
H H 0.0000 0.0000 'International Tables Vol C Tables 4.2.6.8 and 6.1.1.4'
N N 0.0061 0.0033 'International Tables Vol C Tables 4.2.6.8 and 6.1.1.4'
O O 0.0106 0.0060 'International Tables Vol C Tables 4.2.6.8 and 6.1.1.4'
S S 0.1246 0.1234 'International Tables Vol C Tables 4.2.6.8 and 6.1.1.4'

loop_
_geom_angle_atom_site_label_1
_geom_angle_atom_site_label_2
_geom_angle_atom_site_label_3
_geom_angle
O1 S1 O2 119.72(18)
O1 S1 C8 107.00(16)
O2 S1 C8 107.74(18)
O1 S1 C1 108.43(16)
O2 S1 C1 107.48(16)
C8 S1 C1 105.65(15)
C10 N1 C9 105.9(3)
C10 N1 C11 126.6(3)
C9 N1 C11 127.4(3)
C2 C1 C6 120.6(3)
C2 C1 S1 119.9(3)
C6 C1 S1 119.4(2)
C9 C8 N2 111.6(3)
C9 C8 S1 127.0(3)
N2 C8 S1 121.4(3)
C10 N2 C8 104.2(3)
C12 C11 C16 120.3(3)
C12 C11 N1 119.4(3)
C16 C11 N1 120.3(3)
C15 C16 C11 119.6(3)
C5 C6 C1 119.2(3)
C3 C4 C5 118.6(3)
C3 C4 C7 121.4(4)
C5 C4 C7 120.0(4)
C4 C3 C2 121.7(3)
C6 C5 C4 120.7(4)
C13 C12 C11 119.3(3)
C14 C13 C12 120.8(4)
C3 C2 C1 119.1(3)
C8 C9 N1 105.2(3)
C13 C14 C15 120.1(4)
N2 C10 N1 113.0(3)
C16 C15 C14 119.9(4)

loop_
_geom_bond_atom_site_label_1
_geom_bond_atom_site_label_2
_geom_bond_distance
S1 O1 1.430(3)
S1 O2 1.436(3)
S1 C8 1.739(4)
S1 C1 1.761(3)
N1 C10 1.368(4)
N1 C9 1.374(4)
N1 C11 1.426(4)
C1 C2 1.375(4)
C1 C6 1.387(5)
C8 C9 1.359(5)
C8 N2 1.369(4)
N2 C10 1.300(5)
C11 C12 1.380(4)
C11 C16 1.384(4)
C16 C15 1.379(5)
C6 C5 1.378(5)
C4 C3 1.373(5)
C4 C5 1.388(5)
C4 C7 1.512(5)
C3 C2 1.375(5)
C12 C13 1.379(5)
C13 C14 1.360(6)
C14 C15 1.384(6)
